data_4083887
loop_
_publ_author_name
'Nelson, David J.'
'Nahra, Fady'
'Patrick, Scott R.'
'Cordes, David B.'
'Slawin, Alexandra M. Z.'
'Nolan, Steven P.'

_publ_section_title
;
 Exploring the Coordination of Cyclic Selenoureas to Gold(I)
;
_journal_name_full Organometallics
_journal_page_first 140702161847002
_journal_paper_doi 10.1021/om500610w
_journal_year 2014
_chemical_formula_moiety 'C21 H24 Au Cl N2 Se'
_chemical_formula_sum 'C21 H24 Au Cl N2 Se'
_chemical_formula_weight 615.81
_space_group_IT_number 14
_symmetry_cell_setting monoclinic
_symmetry_Int_Tables_number 14
_symmetry_space_group_name_Hall '-P 2yn'
_symmetry_space_group_name_H-M 'P 1 21/n 1'
_atom_sites_solution_hydrogens geom
_atom_sites_solution_primary direct
_atom_sites_solution_secondary difmap
_cell_angle_alpha 90.0000
_cell_angle_beta 113.158(2)
_cell_angle_gamma 90.0000
_cell_formula_units_Z 4
_cell_length_a 11.0441(11)
_cell_length_b 15.4012(11)
_cell_length_c 13.8168(14)
_cell_measurement_reflns_used 7367
_cell_measurement_temperature 173
_cell_measurement_theta_max 25.35
_cell_measurement_theta_min 2.02
_cell_volume 2160.8(3)
_computing_cell_refinement 'CrystalClear-SM Expert 2.1 b29'
_computing_data_collection 'CrystalClear-SM Expert 2.1 b29 (Rigaku, 2013)'
_computing_data_reduction 'CrystalClear-SM Expert 2.1 b29'
_computing_molecular_graphics 'CrystalStructure 4.1'
_computing_publication_material 'CrystalStructure 4.1 (Rigaku, 2013)'
_computing_structure_refinement 'SHELXL-2013 (Sheldrick, 2013)'
_computing_structure_solution 'DIRDIF99-PATTY (Gould, et al., 1999)'
_diffrn_ambient_temperature 173
_diffrn_detector_area_resol_mean 5.811
_diffrn_measured_fraction_theta_full 1.000
_diffrn_measured_fraction_theta_max 0.999
_diffrn_measurement_device_type 'Rigaku XtaLAB P200'
_diffrn_measurement_method \w
_diffrn_radiation_type 'Mo K\a'
_diffrn_radiation_wavelength 0.71075
_diffrn_reflns_av_R_equivalents 0.0471
_diffrn_reflns_Laue_measured_fraction_full 1.000
_diffrn_reflns_Laue_measured_fraction_max 0.999
_diffrn_reflns_limit_h_max 13
_diffrn_reflns_limit_h_min -13
_diffrn_reflns_limit_k_max 18
_diffrn_reflns_limit_k_min -18
_diffrn_reflns_limit_l_max 16
_diffrn_reflns_limit_l_min -16
_diffrn_reflns_number 26078
_diffrn_reflns_point_group_measured_fraction_full 1.000
_diffrn_reflns_point_group_measured_fraction_max 0.999
_diffrn_reflns_theta_full 25.242
_diffrn_reflns_theta_max 25.399
_diffrn_reflns_theta_min 2.016
_diffrn_standards_number 0
_exptl_absorpt_coefficient_mu 8.648
_exptl_absorpt_correction_T_max 0.708
_exptl_absorpt_correction_T_min 0.453
_exptl_absorpt_correction_type multi-scan
_exptl_absorpt_process_details 'REQAB (Rigaku, 1998)'
_exptl_crystal_colour colorless
_exptl_crystal_density_diffrn 1.893
_exptl_crystal_density_method 'not measured'
_exptl_crystal_description prism
_exptl_crystal_F_000 1176.00
_exptl_crystal_size_max 0.150
_exptl_crystal_size_mid 0.120
_exptl_crystal_size_min 0.040
_refine_diff_density_max 0.78
_refine_diff_density_min -0.97
_refine_ls_extinction_method none
_refine_ls_goodness_of_fit_ref 1.057
_refine_ls_hydrogen_treatment constr
_refine_ls_number_parameters 241
_refine_ls_number_reflns 3982
_refine_ls_number_restraints 0
_refine_ls_R_factor_gt 0.0186
_refine_ls_shift/su_max 0.002
_refine_ls_structure_factor_coef Fsqd
_refine_ls_weighting_details 'w = 1/[\s^2^(Fo^2^)+(0.0269P)^2^+0.0000P] where P=(Fo^2^+2Fc^2^)/3'
_refine_ls_weighting_scheme calc
_refine_ls_wR_factor_ref 0.0488
_reflns_number_gt 3620
_reflns_number_total 3982
_reflns_threshold_expression F^2^>2.0\s(F^2^)
_cod_data_source_file om500610w_si_002.cif
_cod_data_source_block 2i
_cod_database_code 4083887

loop_
_symmetry_equiv_pos_site_id
_symmetry_equiv_pos_as_xyz
1 +X,+Y,+Z
2 1/2-X,1/2+Y,1/2-Z
3 -X,-Y,-Z
4 1/2+X,1/2-Y,1/2+Z

loop_
_atom_site_label
_atom_site_type_symbol
_atom_site_fract_x
_atom_site_fract_y
_atom_site_fract_z
_atom_site_U_iso_or_equiv
_atom_site_adp_type
_atom_site_occupancy
_atom_site_site_symmetry_multiplicity
_atom_site_site_symmetry_order
_atom_site_calc_flag
_atom_site_refinement_flags
Au1 Au 1.09204(2) 0.18441(2) 0.38603(2) 0.02939(6) Uani 1 4 0 d .
Se1 Se 0.90960(3) 0.25262(3) 0.40222(2) 0.04649(10) Uani 1 4 0 d .
Cl1 Cl 1.25504(8) 0.11736(6) 0.35227(7) 0.0475(2) Uani 1 4 0 d .
N2 N 1.0527(2) 0.22996(15) 0.63037(17) 0.0248(5) Uani 1 4 0 d .
N5 N 0.8639(2) 0.29434(16) 0.58348(18) 0.0258(5) Uani 1 4 0 d .
C1 C 0.9480(3) 0.25682(19) 0.5466(2) 0.0261(6) Uani 1 4 0 d .
C3 C 1.0342(3) 0.2510(2) 0.7215(2) 0.0306(6) Uani 1 4 0 d .
C4 C 0.9184(3) 0.2905(2) 0.6931(2) 0.0297(6) Uani 1 4 0 d .
C6 C 1.1614(3) 0.17623(18) 0.6324(2) 0.0246(6) Uani 1 4 0 d .
C7 C 1.2772(3) 0.21568(19) 0.6382(2) 0.0251(6) Uani 1 4 0 d .
C8 C 1.3828(3) 0.1611(2) 0.6505(2) 0.0294(6) Uani 1 4 0 d .
C9 C 1.3735(3) 0.0718(2) 0.6554(2) 0.0318(7) Uani 1 4 0 d .
C10 C 1.2551(3) 0.0357(2) 0.6487(2) 0.0343(7) Uani 1 4 0 d .
C11 C 1.1468(3) 0.0868(2) 0.6376(2) 0.0294(6) Uani 1 4 0 d .
C12 C 1.2877(3) 0.31235(19) 0.6286(3) 0.0346(7) Uani 1 4 0 d .
C13 C 1.4889(3) 0.0142(2) 0.6668(3) 0.0498(9) Uani 1 4 0 d .
C14 C 1.0190(3) 0.0465(2) 0.6297(3) 0.0418(8) Uani 1 4 0 d .
C15 C 0.7341(3) 0.32698(19) 0.5204(2) 0.0273(6) Uani 1 4 0 d .
C16 C 0.7200(3) 0.4108(2) 0.4806(2) 0.0340(7) Uani 1 4 0 d .
C17 C 0.5920(3) 0.4399(2) 0.4241(3) 0.0418(8) Uani 1 4 0 d .
C18 C 0.4834(3) 0.3884(2) 0.4083(2) 0.0384(8) Uani 1 4 0 d .
C19 C 0.5021(3) 0.3049(2) 0.4490(2) 0.0355(7) Uani 1 4 0 d .
C20 C 0.6279(3) 0.2719(2) 0.5053(2) 0.0307(7) Uani 1 4 0 d .
C21 C 0.8376(4) 0.4672(2) 0.4974(3) 0.0533(10) Uani 1 4 0 d .
C22 C 0.3461(3) 0.4220(3) 0.3449(3) 0.0535(10) Uani 1 4 0 d .
C23 C 0.6467(4) 0.1802(2) 0.5443(3) 0.0463(9) Uani 1 4 0 d .
H3 H 1.09382 0.23925 0.79159 0.0367 Uiso 1 4 0 calc R
H4 H 0.87987 0.312 0.73889 0.0357 Uiso 1 4 0 calc R
H8 H 1.46384 0.18603 0.65557 0.0352 Uiso 1 4 0 calc R
H10 H 1.24801 -0.02565 0.65183 0.0411 Uiso 1 4 0 calc R
H12A H 1.25536 0.34157 0.67675 0.0415 Uiso 1 4 0 calc R
H12B H 1.23461 0.33027 0.55611 0.0415 Uiso 1 4 0 calc R
H12C H 1.37994 0.32824 0.64654 0.0415 Uiso 1 4 0 calc R
H13A H 1.57061 0.04142 0.71495 0.0597 Uiso 1 4 0 calc R
H13B H 1.49297 0.00615 0.59774 0.0597 Uiso 1 4 0 calc R
H13C H 1.47815 -0.04233 0.69494 0.0597 Uiso 1 4 0 calc R
H14A H 0.99449 0.06975 0.68551 0.0501 Uiso 1 4 0 calc R
H14B H 1.02957 -0.0166 0.6375 0.0501 Uiso 1 4 0 calc R
H14C H 0.94974 0.06016 0.5609 0.0501 Uiso 1 4 0 calc R
H17 H 0.57896 0.49686 0.39552 0.0501 Uiso 1 4 0 calc R
H19 H 0.42764 0.26934 0.43828 0.0426 Uiso 1 4 0 calc R
H21A H 0.8088 0.52737 0.47931 0.0640 Uiso 1 4 0 calc R
H21B H 0.88182 0.44684 0.45247 0.0640 Uiso 1 4 0 calc R
H21C H 0.89884 0.4641 0.57136 0.0640 Uiso 1 4 0 calc R
H22A H 0.3314 0.424 0.27021 0.0642 Uiso 1 4 0 calc R
H22B H 0.33667 0.48048 0.36901 0.0642 Uiso 1 4 0 calc R
H22C H 0.28116 0.38326 0.35437 0.0642 Uiso 1 4 0 calc R
H23A H 0.68357 0.18002 0.62148 0.0556 Uiso 1 4 0 calc R
H23B H 0.70732 0.15028 0.51935 0.0556 Uiso 1 4 0 calc R
H23C H 0.56164 0.15015 0.51775 0.0556 Uiso 1 4 0 calc R

loop_
_atom_site_aniso_label
_atom_site_aniso_U_11
_atom_site_aniso_U_22
_atom_site_aniso_U_33
_atom_site_aniso_U_12
_atom_site_aniso_U_13
_atom_site_aniso_U_23
Au1 0.02825(8) 0.03608(9) 0.02669(8) -0.00032(5) 0.01388(5) -0.00316(5)
Se1 0.03544(18) 0.0814(3) 0.02062(15) 0.02488(17) 0.00883(13) 0.00156(16)
Cl1 0.0424(5) 0.0530(5) 0.0608(5) 0.0009(4) 0.0350(4) -0.0084(4)
N2 0.0229(12) 0.0302(14) 0.0220(12) 0.0039(10) 0.0097(9) 0.0002(10)
N5 0.0232(12) 0.0317(13) 0.0229(12) 0.0043(10) 0.0095(10) -0.0025(11)
C1 0.0247(14) 0.0296(16) 0.0238(14) 0.0027(12) 0.0095(11) -0.0008(12)
C3 0.0303(16) 0.0418(18) 0.0191(13) 0.0013(13) 0.0091(12) -0.0013(13)
C4 0.0308(16) 0.0369(17) 0.0227(14) 0.0008(13) 0.0118(12) -0.0037(13)
C6 0.0233(14) 0.0304(17) 0.0184(14) 0.0046(11) 0.0063(11) -0.0009(11)
C7 0.0279(14) 0.0297(15) 0.0175(13) 0.0007(12) 0.0086(11) 0.0005(12)
C8 0.0243(15) 0.0383(18) 0.0264(15) 0.0009(13) 0.0111(12) 0.0020(13)
C9 0.0293(15) 0.0344(18) 0.0302(15) 0.0067(13) 0.0101(12) 0.0030(13)
C10 0.0372(17) 0.0276(16) 0.0360(17) 0.0046(13) 0.0123(14) 0.0012(14)
C11 0.0277(15) 0.0314(17) 0.0283(15) -0.0009(12) 0.0101(12) 0.0006(13)
C12 0.0358(18) 0.0332(19) 0.0356(18) 0.0013(13) 0.0149(14) 0.0021(13)
C13 0.0366(18) 0.043(2) 0.070(2) 0.0137(16) 0.0205(17) 0.0061(19)
C14 0.0379(18) 0.0365(19) 0.054(2) -0.0065(14) 0.0210(16) -0.0041(16)
C15 0.0236(14) 0.0345(17) 0.0238(14) 0.0064(12) 0.0094(12) -0.0021(12)
C16 0.0298(16) 0.0343(17) 0.0382(17) 0.0066(13) 0.0138(13) 0.0002(14)
C17 0.0450(19) 0.0372(19) 0.0411(18) 0.0141(15) 0.0146(15) 0.0038(16)
C18 0.0304(16) 0.056(2) 0.0271(15) 0.0118(15) 0.0092(13) -0.0049(15)
C19 0.0264(16) 0.052(2) 0.0283(16) -0.0001(14) 0.0113(13) -0.0075(15)
C20 0.0282(15) 0.0389(18) 0.0277(15) 0.0019(13) 0.0137(12) -0.0024(13)
C21 0.044(2) 0.038(2) 0.077(3) 0.0029(16) 0.0236(19) 0.0089(19)
C22 0.0325(18) 0.077(3) 0.041(2) 0.0204(18) 0.0042(15) -0.0067(19)
C23 0.0374(19) 0.046(2) 0.056(2) -0.0033(15) 0.0189(17) 0.0066(16)

loop_
_atom_type_symbol
_atom_type_description
_atom_type_scat_dispersion_real
_atom_type_scat_dispersion_imag
_atom_type_scat_source
C C 0.0033 0.0016
;
International Tables for Crystallography
(1992, Vol. C, Tables 4.2.6.8 and 6.1.1.4)
;
H H 0.0000 0.0000
;
International Tables for Crystallography
(1992, Vol. C, Table 6.1.1.4)
;
Au Au -2.0133 8.8022
;
International Tables for Crystallography
(1992, Vol. C, Tables 4.2.6.8 and 6.1.1.4)
;
Cl Cl 0.1484 0.1585
;
International Tables for Crystallography
(1992, Vol. C, Tables 4.2.6.8 and 6.1.1.4)
;
N N 0.0061 0.0033
;
International Tables for Crystallography
(1992, Vol. C, Tables 4.2.6.8 and 6.1.1.4)
;
Se Se -0.0929 2.2259
;
International Tables for Crystallography
(1992, Vol. C, Tables 4.2.6.8 and 6.1.1.4)
;

loop_
_geom_angle_atom_site_label_1
_geom_angle_atom_site_label_2
_geom_angle_atom_site_label_3
_geom_angle
_geom_angle_publ_flag
Se1 Au1 Cl1 174.07(2) yes
Au1 Se1 C1 105.82(9) yes
C1 N2 C3 109.0(3) yes
C1 N2 C6 128.3(3) yes
C3 N2 C6 122.1(2) yes
C1 N5 C4 108.9(2) yes
C1 N5 C15 126.0(2) yes
C4 N5 C15 124.9(3) yes
Se1 C1 N2 131.8(2) yes
Se1 C1 N5 121.04(18) yes
N2 C1 N5 107.1(3) yes
N2 C3 C4 107.8(2) yes
N5 C4 C3 107.1(3) yes
N2 C6 C7 119.2(2) yes
N2 C6 C11 117.0(3) yes
C7 C6 C11 123.5(3) yes
C6 C7 C8 116.8(3) yes
C6 C7 C12 121.9(3) yes
C8 C7 C12 121.2(3) yes
C7 C8 C9 122.0(3) yes
C8 C9 C10 118.8(3) yes
C8 C9 C13 120.8(3) yes
C10 C9 C13 120.4(3) yes
C9 C10 C11 121.8(3) yes
C6 C11 C10 117.1(3) yes
C6 C11 C14 121.9(3) yes
C10 C11 C14 121.0(3) yes
N5 C15 C16 119.5(3) yes
N5 C15 C20 117.1(3) yes
C16 C15 C20 123.3(3) yes
C15 C16 C17 116.9(3) yes
C15 C16 C21 121.4(3) yes
C17 C16 C21 121.7(3) yes
C16 C17 C18 122.1(3) yes
C17 C18 C19 119.1(3) yes
C17 C18 C22 120.3(3) yes
C19 C18 C22 120.5(3) yes
C18 C19 C20 121.4(3) yes
C15 C20 C19 117.2(3) yes
C15 C20 C23 122.0(3) yes
C19 C20 C23 120.7(3) yes
N2 C3 H3 126.081 no
C4 C3 H3 126.073 no
N5 C4 H4 126.434 no
C3 C4 H4 126.439 no
C7 C8 H8 118.987 no
C9 C8 H8 118.985 no
C9 C10 H10 119.110 no
C11 C10 H10 119.126 no
C7 C12 H12A 109.469 no
C7 C12 H12B 109.479 no
C7 C12 H12C 109.474 no
H12A C12 H12B 109.461 no
H12A C12 H12C 109.473 no
H12B C12 H12C 109.472 no
C9 C13 H13A 109.468 no
C9 C13 H13B 109.474 no
C9 C13 H13C 109.471 no
H13A C13 H13B 109.468 no
H13A C13 H13C 109.470 no
H13B C13 H13C 109.476 no
C11 C14 H14A 109.466 no
C11 C14 H14B 109.473 no
C11 C14 H14C 109.464 no
H14A C14 H14B 109.476 no
H14A C14 H14C 109.468 no
H14B C14 H14C 109.480 no
C16 C17 H17 118.965 no
C18 C17 H17 118.974 no
C18 C19 H19 119.295 no
C20 C19 H19 119.292 no
C16 C21 H21A 109.466 no
C16 C21 H21B 109.469 no
C16 C21 H21C 109.470 no
H21A C21 H21B 109.470 no
H21A C21 H21C 109.476 no
H21B C21 H21C 109.476 no
C18 C22 H22A 109.476 no
C18 C22 H22B 109.470 no
C18 C22 H22C 109.467 no
H22A C22 H22B 109.472 no
H22A C22 H22C 109.477 no
H22B C22 H22C 109.465 no
C20 C23 H23A 109.478 no
C20 C23 H23B 109.480 no
C20 C23 H23C 109.474 no
H23A C23 H23B 109.462 no
H23A C23 H23C 109.466 no
H23B C23 H23C 109.466 no

loop_
_geom_bond_atom_site_label_1
_geom_bond_atom_site_label_2
_geom_bond_distance
_geom_bond_publ_flag
Au1 Se1 2.3596(5) yes
Au1 Cl1 2.2771(11) yes
Se1 C1 1.870(3) yes
N2 C1 1.340(3) yes
N2 C3 1.391(4) yes
N2 C6 1.449(4) yes
N5 C1 1.352(4) yes
N5 C4 1.394(4) yes
N5 C15 1.444(3) yes
C3 C4 1.329(4) yes
C6 C7 1.390(4) yes
C6 C11 1.391(4) yes
C7 C8 1.393(4) yes
C7 C12 1.503(4) yes
C8 C9 1.384(4) yes
C9 C10 1.390(5) yes
C9 C13 1.510(5) yes
C10 C11 1.389(4) yes
C11 C14 1.506(5) yes
C15 C16 1.388(4) yes
C15 C20 1.394(4) yes
C16 C17 1.393(4) yes
C16 C21 1.502(5) yes
C17 C18 1.382(5) yes
C18 C19 1.386(5) yes
C18 C22 1.514(4) yes
C19 C20 1.394(4) yes
C20 C23 1.498(5) yes
C3 H3 0.950 no
C4 H4 0.950 no
C8 H8 0.950 no
C10 H10 0.950 no
C12 H12A 0.980 no
C12 H12B 0.980 no
C12 H12C 0.980 no
C13 H13A 0.980 no
C13 H13B 0.980 no
C13 H13C 0.980 no
C14 H14A 0.980 no
C14 H14B 0.980 no
C14 H14C 0.980 no
C17 H17 0.950 no
C19 H19 0.950 no
C21 H21A 0.980 no
C21 H21B 0.980 no
C21 H21C 0.980 no
C22 H22A 0.980 no
C22 H22B 0.980 no
C22 H22C 0.980 no
C23 H23A 0.980 no
C23 H23B 0.980 no
C23 H23C 0.980 no

loop_
_geom_contact_atom_site_label_1
_geom_contact_atom_site_label_2
_geom_contact_distance
_geom_contact_publ_flag
_geom_contact_site_symmetry_2
Au1 C6 3.184(3) no .
Au1 C7 3.309(2) no .
Se1 C6 3.503(2) no .
Se1 C15 3.198(4) no .
N2 C12 2.897(5) no .
N2 C14 2.849(4) no .
N2 C15 3.566(4) no .
N5 C6 3.580(4) no .
N5 C21 2.883(5) no .
N5 C23 2.849(5) no .
C1 C7 3.407(4) no .
C1 C11 3.329(4) no .
C1 C12 3.571(4) no .
C1 C14 3.423(4) no .
C1 C16 3.315(4) no .
C1 C20 3.360(4) no .
C1 C21 3.434(5) no .
C1 C23 3.519(5) no .
C3 C7 3.354(5) no .
C3 C11 3.227(5) no .
C3 C14 3.375(5) no .
C3 C15 3.582(4) no .
C4 C6 3.574(5) no .
C4 C16 3.434(4) no .
C4 C20 3.249(3) no .
C4 C23 3.355(4) no .
C6 C9 2.755(4) no .
C7 C10 2.792(4) no .
C8 C11 2.788(5) no .
C15 C18 2.754(4) no .
C16 C19 2.796(5) no .
C17 C20 2.785(5) no .
Se1 C7 3.389(3) no 4_454
Cl1 C13 3.571(4) no 3_856
C3 C18 3.567(5) no 4_555
C3 C19 3.409(5) no 4_555
C4 C19 3.597(4) no 4_555
C7 Se1 3.389(3) no 4_555
C13 Cl1 3.571(4) no 3_856
C18 C3 3.567(5) no 4_454
C19 C3 3.409(5) no 4_454
C19 C4 3.597(4) no 4_454
Au1 H12B 3.1840 no .
Se1 H12B 3.5822 no .
Se1 H21B 3.1131 no .
Se1 H23B 3.5969 no .
N2 H4 3.1211 no .
N2 H12A 2.6917 no .
N2 H12B 3.0158 no .
N2 H14A 2.7328 no .
N2 H14C 2.8628 no .
N5 H3 3.1134 no .
N5 H21B 3.0190 no .
N5 H21C 2.6577 no .
N5 H23A 2.8572 no .
N5 H23B 2.7372 no .
C1 H3 3.1367 no .
C1 H4 3.1497 no .
C1 H12A 3.4147 no .
C1 H12B 3.3151 no .
C1 H14A 3.3873 no .
C1 H14C 3.0348 no .
C1 H21B 3.1689 no .
C1 H21C 3.2786 no .
C1 H23B 3.0186 no .
C3 H12A 3.0789 no .
C3 H14A 2.8391 no .
C3 H14C 3.5784 no .
C4 H14A 3.5133 no .
C4 H21C 3.1211 no .
C4 H23A 2.9288 no .
C4 H23B 3.3846 no .
C6 H3 2.7619 no .
C6 H8 3.2316 no .
C6 H10 3.2331 no .
C6 H12A 2.7271 no .
C6 H12B 2.8397 no .
C6 H12C 3.3129 no .
C6 H14A 2.7728 no .
C6 H14B 3.3203 no .
C6 H14C 2.7960 no .
C7 H3 3.4789 no .
C8 H10 3.2427 no .
C8 H12A 3.1999 no .
C8 H12B 3.0801 no .
C8 H12C 2.5742 no .
C8 H13A 2.6533 no .
C8 H13B 2.8989 no .
C8 H13C 3.2857 no .
C10 H8 3.2429 no .
C10 H13A 3.2376 no .
C10 H13B 3.0104 no .
C10 H13C 2.5853 no .
C10 H14A 3.1569 no .
C10 H14B 2.5632 no .
C10 H14C 3.1252 no .
C11 H3 3.3703 no .
C12 H8 2.6716 no .
C13 H8 2.6590 no .
C13 H10 2.6584 no .
C14 H10 2.6679 no .
C14 H23B 3.5494 no .
C15 H4 2.8167 no .
C15 H17 3.2301 no .
C15 H19 3.2419 no .
C15 H21A 3.3011 no .
C15 H21B 2.8558 no .
C15 H21C 2.6941 no .
C15 H23A 2.8278 no .
C15 H23B 2.7368 no .
C15 H23C 3.3152 no .
C17 H19 3.2419 no .
C17 H21A 2.5874 no .
C17 H21B 3.0698 no .
C17 H21C 3.2156 no .
C17 H22A 2.8374 no .
C17 H22B 2.6897 no .
C17 H22C 3.2972 no .
C19 H17 3.2406 no .
C19 H22A 3.0594 no .
C19 H22B 3.2072 no .
C19 H22C 2.5715 no .
C19 H23A 3.1043 no .
C19 H23B 3.1650 no .
C19 H23C 2.5538 no .
C20 H4 3.3877 no .
C21 H17 2.6808 no .
C22 H17 2.6496 no .
C22 H19 2.6627 no .
C23 H4 3.5403 no .
C23 H19 2.6645 no .
H3 H4 2.4527 no .
H3 H12A 3.2265 no .
H3 H14A 2.9836 no .
H4 H21C 3.3572 no .
H4 H23A 2.9491 no .
H8 H12A 3.4140 no .
H8 H12B 3.2398 no .
H8 H12C 2.3622 no .
H8 H13A 2.5026 no .
H8 H13B 2.9358 no .
H8 H13C 3.5528 no .
H10 H13A 3.4753 no .
H10 H13B 3.1157 no .
H10 H13C 2.3854 no .
H10 H14A 3.3525 no .
H10 H14B 2.3458 no .
H10 H14C 3.3047 no .
H14A H23B 3.3378 no .
H14C H23B 2.8662 no .
H17 H21A 2.3860 no .
H17 H21B 3.2141 no .
H17 H21C 3.4477 no .
H17 H22A 2.8300 no .
H17 H22B 2.5666 no .
H17 H22C 3.5680 no .
H19 H22A 3.2023 no .
H19 H22B 3.4269 no .
H19 H22C 2.3589 no .
H19 H23A 3.2652 no .
H19 H23B 3.3818 no .
H19 H23C 2.3425 no .
Au1 H8 3.5467 no 4_454
Au1 H12C 3.2215 no 4_454
Au1 H14B 2.8715 no 3_756
Se1 H3 3.2128 no 4_454
Se1 H12A 3.2461 no 4_454
Cl1 H4 2.6902 no 4_554
Cl1 H13A 3.4579 no 3_856
Cl1 H13B 3.2138 no 3_856
Cl1 H13C 3.4577 no 3_856
Cl1 H14B 3.5578 no 3_756
Cl1 H19 2.9568 no 1_655
Cl1 H22A 3.3724 no 2_645
Cl1 H22B 3.5188 no 2_645
Cl1 H23C 3.2953 no 1_655
C3 H13C 3.4069 no 2_756
C4 H13C 2.9900 no 2_756
C4 H19 3.4731 no 4_555
C8 H19 3.5717 no 1_655
C8 H23A 3.5102 no 1_655
C8 H23C 3.1839 no 1_655
C9 H23C 3.5363 no 1_655
C10 H14C 3.2450 no 3_756
C11 H14C 3.3886 no 3_756
C12 H17 3.3614 no 3_766
C12 H19 3.5966 no 1_655
C12 H21A 2.8638 no 3_766
C13 H4 3.4657 no 2_746
C13 H21C 3.4200 no 2_746
C13 H23A 3.5485 no 1_655
C13 H23C 3.2508 no 1_655
C13 H23C 3.4782 no 3_756
C14 H14B 3.5455 no 3_756
C14 H14C 3.2354 no 3_756
C14 H17 3.5302 no 4_555
C14 H22A 3.3811 no 4_555
C15 H3 3.0960 no 4_454
C15 H22B 3.5604 no 3_666
C16 H3 3.3528 no 4_454
C16 H22B 2.9216 no 3_666
C17 H3 3.3152 no 4_454
C17 H14A 3.0425 no 4_454
C17 H22B 2.9199 no 3_666
C18 H3 3.0820 no 4_454
C18 H14A 3.1946 no 4_454
C18 H17 3.5231 no 3_666
C18 H22B 3.5617 no 3_666
C19 H3 2.8195 no 4_454
C19 H4 3.2262 no 4_454
C19 H8 3.5531 no 1_455
C19 H12C 3.5067 no 1_455
C20 H3 2.8310 no 4_454
C20 H8 3.5079 no 1_455
C21 H12B 3.2327 no 3_766
C21 H21B 3.1856 no 3_766
C21 H21C 3.5597 no 3_766
C21 H22B 3.2488 no 3_666
C22 H13A 2.9153 no 4_354
C22 H14A 3.2236 no 4_454
C22 H17 3.5745 no 3_666
C22 H21A 3.5639 no 3_666
C22 H23A 3.2954 no 4_454
C23 H3 3.5315 no 4_454
C23 H8 2.9819 no 1_455
C23 H13A 3.5198 no 1_455
C23 H13B 3.4054 no 1_455
C23 H13B 3.4766 no 3_756
C23 H22A 3.3862 no 4_555
H3 Se1 3.2128 no 4_555
H3 C15 3.0960 no 4_555
H3 C16 3.3528 no 4_555
H3 C17 3.3152 no 4_555
H3 C18 3.0820 no 4_555
H3 C19 2.8195 no 4_555
H3 C20 2.8310 no 4_555
H3 C23 3.5315 no 4_555
H3 H13C 3.4783 no 2_756
H3 H19 3.2279 no 4_555
H3 H23B 3.3565 no 4_555
H4 Cl1 2.6902 no 4_455
H4 C13 3.4657 no 2_756
H4 C19 3.2262 no 4_555
H4 H13A 3.5939 no 2_756
H4 H13C 2.6833 no 2_756
H4 H19 2.8800 no 4_555
H8 Au1 3.5467 no 4_555
H8 C19 3.5531 no 1_655
H8 C20 3.5079 no 1_655
H8 C23 2.9819 no 1_655
H8 H19 3.1425 no 1_655
H8 H23A 2.6492 no 1_655
H8 H23C 2.5915 no 1_655
H10 H12A 3.1404 no 2_746
H10 H14C 2.9398 no 3_756
H10 H23B 3.2310 no 3_756
H12A Se1 3.2461 no 4_555
H12A H10 3.1404 no 2_756
H12A H14B 3.4936 no 2_756
H12A H17 3.4604 no 3_766
H12A H21A 2.8327 no 3_766
H12B C21 3.2327 no 3_766
H12B H17 3.2699 no 3_766
H12B H19 3.2872 no 1_655
H12B H21A 2.2565 no 3_766
H12B H22C 3.1348 no 1_655
H12C Au1 3.2215 no 4_555
H12C C19 3.5067 no 1_655
H12C H17 2.8297 no 3_766
H12C H19 3.2516 no 1_655
H12C H21A 3.0762 no 3_766
H13A Cl1 3.4579 no 3_856
H13A C22 2.9153 no 4_655
H13A C23 3.5198 no 1_655
H13A H4 3.5939 no 2_746
H13A H21C 3.0766 no 2_746
H13A H22A 2.7262 no 4_655
H13A H22B 2.8913 no 4_655
H13A H22C 2.6345 no 4_655
H13A H23A 3.0080 no 1_655
H13A H23C 3.1663 no 1_655
H13B Cl1 3.2138 no 3_856
H13B C23 3.4054 no 1_655
H13B C23 3.4766 no 3_756
H13B H13B 2.7721 no 3_856
H13B H23A 3.3416 no 1_655
H13B H23B 3.2404 no 3_756
H13B H23C 2.7156 no 1_655
H13B H23C 2.8192 no 3_756
H13C Cl1 3.4577 no 3_856
H13C C3 3.4069 no 2_746
H13C C4 2.9900 no 2_746
H13C H3 3.4783 no 2_746
H13C H4 2.6833 no 2_746
H13C H21C 2.9718 no 2_746
H13C H23B 3.3100 no 3_756
H13C H23C 3.2513 no 3_756
H14A C17 3.0425 no 4_555
H14A C18 3.1946 no 4_555
H14A C22 3.2236 no 4_555
H14A H17 2.8659 no 4_555
H14A H22A 2.5062 no 4_555
H14B Au1 2.8715 no 3_756
H14B Cl1 3.5578 no 3_756
H14B C14 3.5455 no 3_756
H14B H12A 3.4936 no 2_746
H14B H14C 2.9171 no 3_756
H14B H17 3.4014 no 4_555
H14C C10 3.2450 no 3_756
H14C C11 3.3886 no 3_756
H14C C14 3.2354 no 3_756
H14C H10 2.9398 no 3_756
H14C H14B 2.9171 no 3_756
H14C H14C 2.9946 no 3_756
H17 C12 3.3614 no 3_766
H17 C14 3.5302 no 4_454
H17 C18 3.5231 no 3_666
H17 C22 3.5745 no 3_666
H17 H12A 3.4604 no 3_766
H17 H12B 3.2699 no 3_766
H17 H12C 2.8297 no 3_766
H17 H14A 2.8659 no 4_454
H17 H14B 3.4014 no 4_454
H17 H22B 3.0316 no 3_666
H19 Cl1 2.9568 no 1_455
H19 C4 3.4731 no 4_454
H19 C8 3.5717 no 1_455
H19 C12 3.5966 no 1_455
H19 H3 3.2279 no 4_454
H19 H4 2.8800 no 4_454
H19 H8 3.1425 no 1_455
H19 H12B 3.2872 no 1_455
H19 H12C 3.2516 no 1_455
H21A C12 2.8638 no 3_766
H21A C22 3.5639 no 3_666
H21A H12A 2.8327 no 3_766
H21A H12B 2.2565 no 3_766
H21A H12C 3.0762 no 3_766
H21A H21B 3.1918 no 3_766
H21A H21C 3.5652 no 3_766
H21A H22B 3.1042 no 3_666
H21A H22C 3.1557 no 3_666
H21B C21 3.1856 no 3_766
H21B H21A 3.1918 no 3_766
H21B H21B 2.9196 no 3_766
H21B H21C 2.9129 no 3_766
H21C C13 3.4200 no 2_756
H21C C21 3.5597 no 3_766
H21C H13A 3.0766 no 2_756
H21C H13C 2.9718 no 2_756
H21C H21A 3.5652 no 3_766
H21C H21B 2.9129 no 3_766
H21C H22B 3.1397 no 3_666
H21C H22C 3.4837 no 3_666
H22A Cl1 3.3724 no 2_655
H22A C14 3.3811 no 4_454
H22A C23 3.3862 no 4_454
H22A H13A 2.7262 no 4_354
H22A H14A 2.5062 no 4_454
H22A H23A 2.6108 no 4_454
H22A H23B 3.3859 no 4_454
H22B Cl1 3.5188 no 2_655
H22B C15 3.5604 no 3_666
H22B C16 2.9216 no 3_666
H22B C17 2.9199 no 3_666
H22B C18 3.5617 no 3_666
H22B C21 3.2488 no 3_666
H22B H13A 2.8913 no 4_354
H22B H17 3.0316 no 3_666
H22B H21A 3.1042 no 3_666
H22B H21C 3.1397 no 3_666
H22C H12B 3.1348 no 1_455
H22C H13A 2.6345 no 4_354
H22C H21A 3.1557 no 3_666
H22C H21C 3.4837 no 3_666
H22C H23A 3.1206 no 4_454
H23A C8 3.5102 no 1_455
H23A C13 3.5485 no 1_455
H23A C22 3.2954 no 4_555
H23A H8 2.6492 no 1_455
H23A H13A 3.0080 no 1_455
H23A H13B 3.3416 no 1_455
H23A H22A 2.6108 no 4_555
H23A H22C 3.1206 no 4_555
H23B H3 3.3565 no 4_454
H23B H10 3.2310 no 3_756
H23B H13B 3.2404 no 3_756
H23B H13C 3.3100 no 3_756
H23B H22A 3.3859 no 4_555
H23C Cl1 3.2953 no 1_455
H23C C8 3.1839 no 1_455
H23C C9 3.5363 no 1_455
H23C C13 3.2508 no 1_455
H23C C13 3.4782 no 3_756
H23C H8 2.5915 no 1_455
H23C H13A 3.1663 no 1_455
H23C H13B 2.7156 no 1_455
H23C H13B 2.8192 no 3_756
H23C H13C 3.2513 no 3_756

loop_
_geom_torsion_atom_site_label_1
_geom_torsion_atom_site_label_2
_geom_torsion_atom_site_label_3
_geom_torsion_atom_site_label_4
_geom_torsion
_geom_torsion_publ_flag
Au1 Se1 C1 N2 0.5(3) no
Au1 Se1 C1 N5 178.38(17) no
C1 N2 C3 C4 0.1(3) no
C3 N2 C1 Se1 178.1(2) no
C3 N2 C1 N5 -0.0(3) no
C1 N2 C6 C7 96.3(3) no
C1 N2 C6 C11 -89.2(4) no
C6 N2 C1 Se1 -10.8(5) no
C6 N2 C1 N5 171.1(2) no
C3 N2 C6 C7 -93.6(3) no
C3 N2 C6 C11 81.0(3) no
C6 N2 C3 C4 -171.7(2) no
C1 N5 C4 C3 0.1(3) no
C4 N5 C1 Se1 -178.4(2) no
C4 N5 C1 N2 -0.0(3) no
C1 N5 C15 C16 -85.5(4) no
C1 N5 C15 C20 96.2(4) no
C15 N5 C1 Se1 6.2(4) no
C15 N5 C1 N2 -175.4(2) no
C4 N5 C15 C16 99.8(4) no
C4 N5 C15 C20 -78.5(4) no
C15 N5 C4 C3 175.5(2) no
N2 C3 C4 N5 -0.1(3) no
N2 C6 C7 C8 173.8(2) no
N2 C6 C7 C12 -8.0(4) no
N2 C6 C11 C10 -174.6(2) no
N2 C6 C11 C14 6.4(4) no
C7 C6 C11 C10 -0.3(4) no
C7 C6 C11 C14 -179.3(2) no
C11 C6 C7 C8 -0.4(4) no
C11 C6 C7 C12 177.9(2) no
C6 C7 C8 C9 0.7(4) no
C12 C7 C8 C9 -177.5(2) no
C7 C8 C9 C10 -0.5(4) no
C7 C8 C9 C13 178.9(2) no
C8 C9 C10 C11 -0.2(4) no
C13 C9 C10 C11 -179.6(3) no
C9 C10 C11 C6 0.6(4) no
C9 C10 C11 C14 179.6(2) no
N5 C15 C16 C17 -177.4(3) no
N5 C15 C16 C21 2.9(5) no
N5 C15 C20 C19 176.8(2) no
N5 C15 C20 C23 -5.1(5) no
C16 C15 C20 C19 -1.4(5) no
C16 C15 C20 C23 176.6(3) no
C20 C15 C16 C17 0.8(5) no
C20 C15 C16 C21 -178.9(3) no
C15 C16 C17 C18 0.3(5) no
C21 C16 C17 C18 180.0(3) no
C16 C17 C18 C19 -0.7(5) no
C16 C17 C18 C22 -179.0(3) no
C17 C18 C19 C20 -0.0(5) no
C22 C18 C19 C20 178.3(3) no
C18 C19 C20 C15 1.0(5) no
C18 C19 C20 C23 -177.1(3) no
